data_2235887
loop_
_publ_author_name
'Wang, Lei'

_publ_section_title
;
 6-Oxo-1,6-dihydropyridazine-3-carbaldehyde monohydrate
;
_journal_coeditor_code JJ2141
_journal_issue 8
_journal_name_full 'Acta Crystallographica Section E'
_journal_page_first o2483
_journal_paper_doi 10.1107/S1600536812031674
_journal_volume 68
_journal_year 2012
_chemical_formula_iupac 'C5 H4 N2 O2, H2 O'
_chemical_formula_moiety 'C5 H4 N2 O2, H2 O'
_chemical_formula_sum 'C5 H6 N2 O3'
_chemical_formula_weight 142.12
_chemical_name_systematic
;
6-Oxo-1,6-dihydropyridazine-3-carbaldehyde monohydrate
;
_space_group_IT_number 14
_symmetry_cell_setting monoclinic
_symmetry_space_group_name_Hall '-P 2ybc'
_symmetry_space_group_name_H-M 'P 1 21/c 1'
_atom_sites_solution_hydrogens geom
_atom_sites_solution_primary direct
_atom_sites_solution_secondary difmap
_audit_creation_method SHELXL97
_cell_angle_alpha 90.00
_cell_angle_beta 101.696(3)
_cell_angle_gamma 90.00
_cell_formula_units_Z 4
_cell_length_a 8.978(2)
_cell_length_b 6.4150(16)
_cell_length_c 11.354(3)
_cell_measurement_reflns_used 1099
_cell_measurement_temperature 296(2)
_cell_measurement_theta_max 25.58
_cell_measurement_theta_min 3.66
_cell_volume 640.3(3)
_computing_cell_refinement 'SMART (Bruker, 2004)'
_computing_data_collection 'SMART (Bruker, 2004)'
_computing_data_reduction 'SAINT (Bruker, 2004)'
_computing_molecular_graphics 'SHELXTL (Sheldrick, 2008)'
_computing_publication_material 'SHELXTL (Sheldrick, 2008)'
_computing_structure_refinement 'SHELXL97 (Sheldrick, 2008)'
_computing_structure_solution 'SHELXS97 (Sheldrick, 2008)'
_diffrn_ambient_temperature 296(2)
_diffrn_measured_fraction_theta_full 1.000
_diffrn_measured_fraction_theta_max 1.000
_diffrn_measurement_device_type 'Bruker SMART CCD area-detector'
_diffrn_measurement_method '\f and \w'
_diffrn_radiation_monochromator graphite
_diffrn_radiation_source 'fine-focus sealed tube'
_diffrn_radiation_type MoK\a
_diffrn_radiation_wavelength 0.71073
_diffrn_reflns_av_R_equivalents 0.0244
_diffrn_reflns_av_sigmaI/netI 0.0233
_diffrn_reflns_limit_h_max 10
_diffrn_reflns_limit_h_min -10
_diffrn_reflns_limit_k_max 7
_diffrn_reflns_limit_k_min -7
_diffrn_reflns_limit_l_max 13
_diffrn_reflns_limit_l_min -13
_diffrn_reflns_number 3981
_diffrn_reflns_theta_full 25.49
_diffrn_reflns_theta_max 25.49
_diffrn_reflns_theta_min 2.32
_exptl_absorpt_coefficient_mu 0.124
_exptl_absorpt_correction_T_max 0.9865
_exptl_absorpt_correction_T_min 0.9757
_exptl_absorpt_correction_type multi-scan
_exptl_absorpt_process_details '(SADABS; Sheldrick, 1996)'
_exptl_crystal_colour colourless
_exptl_crystal_density_diffrn 1.474
_exptl_crystal_density_method 'not measured'
_exptl_crystal_description block
_exptl_crystal_F_000 296
_exptl_crystal_size_max 0.20
_exptl_crystal_size_mid 0.18
_exptl_crystal_size_min 0.11
_refine_diff_density_max 0.300
_refine_diff_density_min -0.211
_refine_ls_extinction_coef 0.009(5)
_refine_ls_extinction_expression Fc^*^=kFc[1+0.001xFc^2^\l^3^/sin(2\q)]^-1/4^
_refine_ls_extinction_method 'SHELXL97 (Sheldrick, 2008)'
_refine_ls_goodness_of_fit_ref 1.055
_refine_ls_hydrogen_treatment constr
_refine_ls_matrix_type full
_refine_ls_number_parameters 92
_refine_ls_number_reflns 1190
_refine_ls_number_restraints 0
_refine_ls_restrained_S_all 1.055
_refine_ls_R_factor_all 0.0711
_refine_ls_R_factor_gt 0.0509
_refine_ls_shift/su_max 0.000
_refine_ls_shift/su_mean 0.000
_refine_ls_structure_factor_coef Fsqd
_refine_ls_weighting_details 'calc w = 1/[\s^2^(Fo^2^)+(0.0736P)^2^+0.3841P] where P=(Fo^2^+2Fc^2^)/3'
_refine_ls_weighting_scheme calc
_refine_ls_wR_factor_gt 0.1409
_refine_ls_wR_factor_ref 0.1591
_reflns_number_gt 862
_reflns_number_total 1190
_reflns_threshold_expression I>2\s(I)
_cod_data_source_file jj2141.cif
_cod_data_source_block I
_cod_original_cell_volume 640.4(3)
_cod_original_sg_symbol_H-M 'P 21/c'
_cod_database_code 2235887
_cod_database_fobs_code 2235887

loop_
_symmetry_equiv_pos_as_xyz
'x, y, z'
'-x, y+1/2, -z+1/2'
'-x, -y, -z'
'x, -y-1/2, z-1/2'

loop_
_atom_site_type_symbol
_atom_site_label
_atom_site_fract_x
_atom_site_fract_y
_atom_site_fract_z
_atom_site_U_iso_or_equiv
_atom_site_adp_type
_atom_site_calc_flag
_atom_site_refinement_flags
_atom_site_occupancy
_atom_site_symmetry_multiplicity
N N1 0.2572(2) 1.0090(3) 0.98272(18) 0.0477(6) Uani d . 1 1
N N2 0.1866(2) 0.9050(3) 1.05760(18) 0.0452(6) Uani d . 1 1
H H1 0.1462 0.9788 1.1061 0.054 Uiso calc R 1 1
O O1 0.4654(3) 0.9374(4) 0.7609(2) 0.0853(8) Uani d . 1 1
O O2 0.0999(2) 0.6205(3) 1.13746(18) 0.0611(6) Uani d . 1 1
O O3 0.0862(3) 0.2000(3) 0.19846(18) 0.0672(7) Uani d . 1 1
H H1W 0.0911 0.3173 0.1755 0.101 Uiso d R 1 1
H H2W 0.0389 0.1858 0.2485 0.101 Uiso d R 1 1
C C1 0.3210(3) 0.8957(4) 0.9111(2) 0.0456(7) Uani d . 1 1
C C2 0.3184(3) 0.6758(4) 0.9111(2) 0.0524(7) Uani d . 1 1
H H2 0.3661 0.6012 0.8590 0.063 Uiso calc R 1 1
C C3 0.2468(3) 0.5760(4) 0.9866(2) 0.0528(7) Uani d . 1 1
H H3 0.2453 0.4311 0.9885 0.063 Uiso calc R 1 1
C C4 0.1722(3) 0.6946(4) 1.0650(2) 0.0461(7) Uani d . 1 1
C C5 0.4022(3) 1.0224(4) 0.8288(2) 0.0410(6) Uani d . 1 1
H H5 0.4017 1.1673 0.8323 0.049 Uiso calc R 1 1

loop_
_atom_site_aniso_label
_atom_site_aniso_U_11
_atom_site_aniso_U_22
_atom_site_aniso_U_33
_atom_site_aniso_U_12
_atom_site_aniso_U_13
_atom_site_aniso_U_23
N1 0.0609(14) 0.0400(12) 0.0494(12) -0.0020(10) 0.0286(11) 0.0013(9)
N2 0.0585(13) 0.0379(12) 0.0486(12) -0.0005(10) 0.0332(10) -0.0021(9)
O1 0.1000(18) 0.0802(17) 0.0927(16) -0.0064(14) 0.0598(15) 0.0048(14)
O2 0.0840(14) 0.0454(11) 0.0703(13) -0.0035(10) 0.0541(11) 0.0018(9)
O3 0.1018(17) 0.0420(11) 0.0768(14) 0.0021(10) 0.0626(13) -0.0010(9)
C1 0.0521(15) 0.0438(15) 0.0459(14) -0.0015(12) 0.0218(12) 0.0003(11)
C2 0.0645(17) 0.0477(16) 0.0545(16) 0.0049(13) 0.0342(14) -0.0041(12)
C3 0.0706(18) 0.0361(14) 0.0623(16) 0.0006(13) 0.0383(14) -0.0041(12)
C4 0.0567(16) 0.0379(15) 0.0508(14) 0.0009(12) 0.0276(12) 0.0012(11)
C5 0.0474(13) 0.0441(14) 0.0389(12) -0.0028(11) 0.0260(11) 0.0014(10)

loop_
_atom_type_symbol
_atom_type_description
_atom_type_scat_dispersion_real
_atom_type_scat_dispersion_imag
_atom_type_scat_source
C C 0.0033 0.0016 'International Tables Vol C Tables 4.2.6.8 and 6.1.1.4'
H H 0.0000 0.0000 'International Tables Vol C Tables 4.2.6.8 and 6.1.1.4'
N N 0.0061 0.0033 'International Tables Vol C Tables 4.2.6.8 and 6.1.1.4'
O O 0.0106 0.0060 'International Tables Vol C Tables 4.2.6.8 and 6.1.1.4'

loop_
_geom_angle_atom_site_label_1
_geom_angle_atom_site_label_2
_geom_angle_atom_site_label_3
_geom_angle
C1 N1 N2 116.3(2)
N1 N2 C4 126.68(19)
N1 N2 H1 116.7
C4 N2 H1 116.7
H1W O3 H2W 114.8
N1 C1 C2 123.2(2)
N1 C1 C5 114.1(2)
C2 C1 C5 122.8(2)
C3 C2 C1 119.3(2)
C3 C2 H2 120.3
C1 C2 H2 120.3
C2 C3 C4 119.3(2)
C2 C3 H3 120.3
C4 C3 H3 120.3
O2 C4 N2 119.3(2)
O2 C4 C3 125.5(2)
N2 C4 C3 115.2(2)
O1 C5 C1 120.3(3)
O1 C5 H5 119.8
C1 C5 H5 119.8

loop_
_geom_bond_atom_site_label_1
_geom_bond_atom_site_label_2
_geom_bond_distance
N1 C1 1.306(3)
N1 N2 1.337(3)
N2 C4 1.360(3)
N2 H1 0.8600
O1 C5 1.179(3)
O2 C4 1.241(3)
O3 H1W 0.8002
O3 H2W 0.7808
C1 C2 1.410(4)
C1 C5 1.531(3)
C2 C3 1.335(4)
C2 H2 0.9300
C3 C4 1.435(3)
C3 H3 0.9300
C5 H5 0.9300

loop_
_geom_hbond_atom_site_label_D
_geom_hbond_atom_site_label_H
_geom_hbond_atom_site_label_A
_geom_hbond_site_symmetry_A
_geom_hbond_distance_DH
_geom_hbond_distance_HA
_geom_hbond_distance_DA
_geom_hbond_angle_DHA
N2 H1 O3 1_566 0.86 1.91 2.745(3) 164.8
O3 H1W O2 1_554 0.80 2.00 2.794(3) 173.3
O3 H2W O2 2_546 0.78 2.01 2.790(2) 172.2

loop_
_geom_torsion_atom_site_label_1
_geom_torsion_atom_site_label_2
_geom_torsion_atom_site_label_3
_geom_torsion_atom_site_label_4
_geom_torsion
C1 N1 N2 C4 -1.4(4)
N2 N1 C1 C2 -0.4(4)
N2 N1 C1 C5 -179.1(2)
N1 C1 C2 C3 0.5(5)
C5 C1 C2 C3 179.1(2)
C1 C2 C3 C4 0.9(4)
N1 N2 C4 O2 -178.3(2)
N1 N2 C4 C3 2.7(4)
C2 C3 C4 O2 178.7(3)
C2 C3 C4 N2 -2.3(4)
N1 C1 C5 O1 179.3(3)
C2 C1 C5 O1 0.5(4)

loop_
_cod_related_entry_id
_cod_related_entry_database
_cod_related_entry_code
1 ChemSpider 29737593
